data_1536232
loop_
_publ_author_name
'Dahlke, P.'
'Babel, D.'
'Pebler, J.'

_publ_section_title
;
 Struktur- und magnetochemische Untersuchungen an K Cu Ga F6
;
_journal_name_full 'Zeitschrift fuer Anorganische und Allgemeine Chemie'
_journal_page_first 115
_journal_page_last 121
_journal_volume 631
_journal_year 2005
_chemical_formula_sum 'Cu F6 Ga K'
_chemical_name_systematic 'K Cu Ga F6'
_space_group_IT_number 14
_symmetry_space_group_name_Hall '-P 2ybc'
_symmetry_space_group_name_H-M 'P 1 21/c 1'
_cell_angle_alpha 90
_cell_angle_beta 93.12
_cell_angle_gamma 90
_cell_formula_units_Z 4
_cell_length_a 7.2856
_cell_length_b 9.8951
_cell_length_c 6.7627
_cell_volume 486.812
_citation_journal_id_ASTM ZAACAB
_cod_data_source_file Dahlke_ZAACAB_2005_1811.cif
_cod_data_source_block Cu1F6Ga1K1
_cod_original_cell_volume 486.8122
_cod_original_formula_sum 'Cu1 F6 Ga1 K1'
_cod_database_code 1536232

loop_
_symmetry_equiv_pos_as_xyz
x,y,z
-x,y+1/2,-z+1/2
-x,-y,-z
x,-y-1/2,z-1/2

loop_
_atom_site_label
_atom_site_type_symbol
_atom_site_fract_x
_atom_site_fract_y
_atom_site_fract_z
_atom_site_occupancy
_atom_site_U_iso_or_equiv
F1 F-1 0.0215 -0.16294 0.1319 1 0.0
F4 F-1 0.7538 0.018 0.0808 1 0.0
F2 F-1 0.5063 -0.17762 0.1014 1 0.0
F3 F-1 0.2457 0.33099 1.0761 1 0.0
Ga2 Ga+3 0.5 0 0 1 0.0
K1 K+1 0.24149 0.88434 0.49812 1 0.0
Ga1 Ga+3 0 0 0 1 0.0
Cu1 Cu+2 0.25512 0.26532 0.81565 1 0.0
F5 F-1 0.0737 0.4108 0.7374 1 0.0
F6 F-1 0.4451 0.06329 0.2478 1 0.0
